data_4029778
loop_
_publ_author_name
'Adalder, Tapas Kumar'
'Adarsh, N. N.'
'Sankolli, Ravish'
'Dastidar, Parthasarathi'

_publ_section_title
;
 Chiral gels derived from secondary ammonium salts of
 (1R,3S)-(+)-camphoric acid.
;
_journal_name_full 'Beilstein journal of organic chemistry'
_journal_page_first 848
_journal_page_last 858
_journal_paper_doi 10.3762/bjoc.6.100
_journal_volume 6
_journal_year 2010
_chemical_absolute_configuration syn
_chemical_formula_sum 'C18 H33 N O4'
_chemical_formula_weight 327.45
_chemical_name_systematic
; 
 ? 
;
_space_group_IT_number 19
_symmetry_cell_setting orthorhombic
_symmetry_space_group_name_Hall 'P 2ac 2ab'
_symmetry_space_group_name_H-M 'P 21 21 21'
_atom_sites_solution_hydrogens geom
_atom_sites_solution_primary direct
_atom_sites_solution_secondary difmap
_audit_creation_method SHELXL-97
_cell_angle_alpha 90.00
_cell_angle_beta 90.00
_cell_angle_gamma 90.00
_cell_formula_units_Z 4
_cell_length_a 8.6977(9)
_cell_length_b 12.5877(13)
_cell_length_c 18.8825(19)
_cell_measurement_temperature 298(2)
_cell_volume 2067.3(4)
_computing_cell_refinement 'Bruker Apex II'
_computing_data_collection 'Bruker Apex II'
_computing_data_reduction SAINT
_computing_molecular_graphics 'Mercury 2.3'
_computing_publication_material Shelxl-97
_computing_structure_refinement 'SHELXL-97 (Sheldrick, 1997)'
_computing_structure_solution 'SHELXS-97 (Sheldrick, 1990)'
_diffrn_ambient_temperature 298(2)
_diffrn_detector_area_resol_mean 3
_diffrn_measured_fraction_theta_full 1.000
_diffrn_measured_fraction_theta_max 1.000
_diffrn_measurement_device_type 'Bruker Apex II'
_diffrn_measurement_method 'Phi-Omega scan'
_diffrn_radiation_monochromator graphite
_diffrn_radiation_source 'fine-focus sealed tube'
_diffrn_radiation_type MoK\a
_diffrn_radiation_wavelength 0.71073
_diffrn_reflns_av_R_equivalents 0.0368
_diffrn_reflns_av_sigmaI/netI 0.0374
_diffrn_reflns_limit_h_max 10
_diffrn_reflns_limit_h_min -10
_diffrn_reflns_limit_k_max 9
_diffrn_reflns_limit_k_min -14
_diffrn_reflns_limit_l_max 22
_diffrn_reflns_limit_l_min -17
_diffrn_reflns_number 8622
_diffrn_reflns_theta_full 25.00
_diffrn_reflns_theta_max 25.00
_diffrn_reflns_theta_min 1.94
_exptl_absorpt_coefficient_mu 0.073
_exptl_absorpt_correction_T_max 0.9799
_exptl_absorpt_correction_T_min 0.9672
_exptl_absorpt_correction_type multi-scan
_exptl_absorpt_process_details sadabs
_exptl_crystal_colour colorless
_exptl_crystal_density_diffrn 1.052
_exptl_crystal_density_method 'not measured'
_exptl_crystal_description block
_exptl_crystal_F_000 720
_exptl_crystal_size_max 0.46
_exptl_crystal_size_mid 0.38
_exptl_crystal_size_min 0.28
_refine_diff_density_max 0.365
_refine_diff_density_min -0.265
_refine_diff_density_rms 0.084
_refine_ls_abs_structure_details 'Flack H D (1983), Acta Cryst. A39, 876-881'
_refine_ls_abs_structure_Flack -1(2)
_refine_ls_extinction_method none
_refine_ls_goodness_of_fit_ref 1.090
_refine_ls_hydrogen_treatment constr
_refine_ls_matrix_type full
_refine_ls_number_parameters 204
_refine_ls_number_reflns 3609
_refine_ls_number_restraints 0
_refine_ls_restrained_S_all 1.090
_refine_ls_R_factor_all 0.0820
_refine_ls_R_factor_gt 0.0724
_refine_ls_shift/su_max 0.000
_refine_ls_shift/su_mean 0.000
_refine_ls_structure_factor_coef Fsqd
_refine_ls_weighting_details 'calc w=1/[\s^2^(Fo^2^)+(0.1594P)^2^+0.1144P] where P=(Fo^2^+2Fc^2^)/3'
_refine_ls_weighting_scheme calc
_refine_ls_wR_factor_gt 0.2043
_refine_ls_wR_factor_ref 0.2230
_reflns_number_gt 3015
_reflns_number_total 3609
_reflns_threshold_expression >2sigma(I)
_cod_data_source_file 1860-5397-6-100-S2.cif
_cod_data_source_block 0527nm
_cod_original_sg_symbol_H-M P2(1)2(1)2(1)
_cod_database_code 4029778

loop_
_symmetry_equiv_pos_as_xyz
'x, y, z'
'-x+1/2, -y, z+1/2'
'-x, y+1/2, -z+1/2'
'x+1/2, -y+1/2, -z'

loop_
_atom_site_label
_atom_site_type_symbol
_atom_site_fract_x
_atom_site_fract_y
_atom_site_fract_z
_atom_site_U_iso_or_equiv
_atom_site_adp_type
_atom_site_occupancy
_atom_site_symmetry_multiplicity
_atom_site_calc_flag
_atom_site_refinement_flags
_atom_site_disorder_assembly
_atom_site_disorder_group
O1 O 0.1469(2) 0.78637(19) 0.08297(11) 0.0748(6) Uani 1 1 d . . .
O2 O -0.0827(2) 0.71812(15) 0.10120(10) 0.0647(5) Uani 1 1 d . . .
C3 C 0.0459(3) 0.7525(2) 0.12358(13) 0.0559(6) Uani 1 1 d . . .
C4 C 0.0691(3) 0.7556(2) 0.20342(13) 0.0605(6) Uani 1 1 d . . .
H4 H 0.0260 0.6898 0.2228 0.073 Uiso 1 1 calc R . .
C5 C 0.2352(4) 0.7622(4) 0.22764(18) 0.0869(11) Uani 1 1 d . . .
H5A H 0.3011 0.7815 0.1883 0.104 Uiso 1 1 calc R . .
H5B H 0.2688 0.6941 0.2460 0.104 Uiso 1 1 calc R . .
C6 C 0.2438(4) 0.8464(3) 0.2853(2) 0.0853(10) Uani 1 1 d . . .
H6A H 0.2859 0.9121 0.2666 0.102 Uiso 1 1 calc R . .
H6B H 0.3078 0.8225 0.3242 0.102 Uiso 1 1 calc R . .
C7 C 0.0760(4) 0.8627(2) 0.31013(14) 0.0651(7) Uani 1 1 d . . .
C8 C 0.0448(4) 0.9710(2) 0.34343(14) 0.0682(7) Uani 1 1 d . . .
O9 O 0.1611(3) 1.03594(18) 0.34298(13) 0.0758(6) Uani 1 1 d . . .
H9 H 0.1344 1.0935 0.3592 0.114 Uiso 1 1 calc R . .
O10 O -0.0780(3) 0.9951(2) 0.36694(18) 0.1063(10) Uani 1 1 d . . .
C11 C 0.0331(7) 0.7797(3) 0.36538(19) 0.1123(16) Uani 1 1 d . . .
H11A H 0.0937 0.7904 0.4073 0.168 Uiso 1 1 calc R . .
H11B H 0.0526 0.7100 0.3468 0.168 Uiso 1 1 calc R . .
H11C H -0.0740 0.7863 0.3769 0.168 Uiso 1 1 calc R . .
C12 C -0.0176(3) 0.8499(2) 0.23901(14) 0.0614(7) Uani 1 1 d . . .
C13 C -0.0023(5) 0.9513(3) 0.19518(16) 0.0819(10) Uani 1 1 d . . .
H13A H -0.0407 0.9388 0.1482 0.123 Uiso 1 1 calc R . .
H13B H 0.1039 0.9716 0.1927 0.123 Uiso 1 1 calc R . .
H13C H -0.0606 1.0072 0.2170 0.123 Uiso 1 1 calc R . .
C14 C -0.1873(5) 0.8240(4) 0.2514(2) 0.1082(15) Uani 1 1 d . . .
H14A H -0.2366 0.8832 0.2740 0.162 Uiso 1 1 calc R . .
H14B H -0.1954 0.7625 0.2812 0.162 Uiso 1 1 calc R . .
H14C H -0.2363 0.8100 0.2068 0.162 Uiso 1 1 calc R . .
C20 C 0.4663(8) 0.9530(4) 0.0547(3) 0.1289(18) Uani 1 1 d . . .
N1A N 0.4503(8) 0.7736(6) 0.0479(3) 0.062(2) Uiso 0.53 1 d P A 1
C15A C 0.5005(9) 0.6386(8) 0.0667(4) 0.069(2) Uiso 0.53 1 d P A 1
C16A C 0.4224(13) 0.5777(9) 0.0447(6) 0.086(3) Uiso 0.53 1 d P A 1
C17A C 0.4496(16) 0.4453(11) 0.0497(8) 0.117(4) Uiso 0.53 1 d P A 1
C18A C 0.5889(13) 0.4141(8) 0.0159(6) 0.121(3) Uiso 0.53 1 d P A 1
C19A C 0.5420(10) 0.8353(8) 0.0813(5) 0.081(3) Uiso 0.53 1 d P A 1
C21A C 0.5468(13) 1.0377(10) 0.1037(7) 0.116(3) Uiso 0.53 1 d P A 1
C22A C 0.479(2) 1.0814(14) 0.1539(10) 0.178(6) Uiso 0.53 1 d P A 1
N1B N 0.4494(7) 0.7466(6) 0.0480(3) 0.0534(19) Uiso 0.47 1 d P A 2
C15B C 0.5174(9) 0.6699(8) 0.0732(4) 0.067(2) Uiso 0.47 1 d P A 2
C16B C 0.3995(12) 0.5566(9) 0.0351(6) 0.077(3) Uiso 0.47 1 d P A 2
C17B C 0.4763(15) 0.4661(10) 0.0713(7) 0.106(4) Uiso 0.47 1 d P A 2
C18B C 0.3921(19) 0.3788(14) 0.0336(8) 0.144(4) Uiso 0.47 1 d P A 2
C19B C 0.5316(11) 0.8644(9) 0.0715(5) 0.076(3) Uiso 0.47 1 d P A 2
C21B C 0.529(2) 1.0652(16) 0.0742(11) 0.154(6) Uiso 0.47 1 d P A 2
C22B C 0.457(2) 1.1384(17) 0.1016(11) 0.179(6) Uiso 0.47 1 d P A 2

loop_
_atom_site_aniso_label
_atom_site_aniso_U_11
_atom_site_aniso_U_22
_atom_site_aniso_U_33
_atom_site_aniso_U_23
_atom_site_aniso_U_13
_atom_site_aniso_U_12
O1 0.0664(10) 0.0939(14) 0.0641(11) 0.0046(10) 0.0105(10) 0.0037(10)
O2 0.0693(11) 0.0666(11) 0.0581(10) 0.0047(8) -0.0092(9) -0.0042(9)
C3 0.0616(13) 0.0532(12) 0.0528(13) -0.0025(10) -0.0020(11) 0.0088(12)
C4 0.0759(16) 0.0552(13) 0.0505(12) -0.0010(10) -0.0033(12) 0.0068(14)
C5 0.085(2) 0.104(3) 0.0716(18) -0.0219(18) -0.0226(16) 0.0332(19)
C6 0.078(2) 0.092(2) 0.086(2) -0.0250(18) -0.0201(17) 0.0219(17)
C7 0.0840(18) 0.0630(15) 0.0482(12) -0.0030(11) -0.0020(13) 0.0025(14)
C8 0.0773(18) 0.0707(16) 0.0565(14) -0.0081(13) 0.0048(13) 0.0005(15)
O9 0.0675(11) 0.0682(11) 0.0918(15) -0.0155(11) -0.0041(11) 0.0065(10)
O10 0.0947(17) 0.1027(19) 0.122(2) -0.0432(16) 0.0400(16) -0.0143(15)
C11 0.195(5) 0.083(2) 0.0589(16) 0.0084(16) 0.002(2) -0.016(3)
C12 0.0623(15) 0.0676(16) 0.0543(13) -0.0062(12) -0.0007(11) 0.0049(12)
C13 0.114(3) 0.0694(18) 0.0620(16) 0.0018(14) -0.0030(17) 0.0278(18)
C14 0.068(2) 0.155(4) 0.102(3) -0.045(3) 0.0115(19) -0.012(2)
C20 0.156(4) 0.099(3) 0.131(4) -0.014(3) -0.009(4) -0.029(3)

loop_
_atom_type_symbol
_atom_type_description
_atom_type_scat_dispersion_real
_atom_type_scat_dispersion_imag
_atom_type_scat_source
C C 0.0033 0.0016 'International Tables Vol C Tables 4.2.6.8 and 6.1.1.4'
N N 0.0061 0.0033 'International Tables Vol C Tables 4.2.6.8 and 6.1.1.4'
O O 0.0106 0.0060 'International Tables Vol C Tables 4.2.6.8 and 6.1.1.4'
H H 0.0000 0.0000 'International Tables Vol C Tables 4.2.6.8 and 6.1.1.4'

loop_
_geom_angle_atom_site_label_1
_geom_angle_atom_site_label_2
_geom_angle_atom_site_label_3
_geom_angle
O1 C3 O2 122.3(2)
O1 C3 C4 120.6(3)
O2 C3 C4 117.0(2)
C5 C4 C3 115.2(2)
C5 C4 C12 106.8(2)
C3 C4 C12 112.5(2)
C5 C4 H4 107.3
C3 C4 H4 107.3
C12 C4 H4 107.3
C4 C5 C6 107.5(3)
C4 C5 H5A 110.2
C6 C5 H5A 110.2
C4 C5 H5B 110.2
C6 C5 H5B 110.2
H5A C5 H5B 108.5
C5 C6 C7 105.3(3)
C5 C6 H6A 110.7
C7 C6 H6A 110.7
C5 C6 H6B 110.7
C7 C6 H6B 110.7
H6A C6 H6B 108.8
C11 C7 C8 106.7(3)
C11 C7 C6 110.4(3)
C8 C7 C6 114.3(3)
C11 C7 C12 112.7(3)
C8 C7 C12 110.5(2)
C6 C7 C12 102.4(2)
O10 C8 O9 122.5(3)
O10 C8 C7 122.6(3)
O9 C8 C7 114.9(3)
C8 O9 H9 109.5
C7 C11 H11A 109.5
C7 C11 H11B 109.5
H11A C11 H11B 109.5
C7 C11 H11C 109.5
H11A C11 H11C 109.5
H11B C11 H11C 109.5
C13 C12 C14 110.2(3)
C13 C12 C4 111.2(2)
C14 C12 C4 111.7(3)
C13 C12 C7 109.3(3)
C14 C12 C7 112.9(3)
C4 C12 C7 101.2(2)
C12 C13 H13A 109.5
C12 C13 H13B 109.5
H13A C13 H13B 109.5
C12 C13 H13C 109.5
H13A C13 H13C 109.5
H13B C13 H13C 109.5
C12 C14 H14A 109.5
C12 C14 H14B 109.5
H14A C14 H14B 109.5
C12 C14 H14C 109.5
H14A C14 H14C 109.5
H14B C14 H14C 109.5
C19B C20 C21B 124.9(10)
C19B C20 C21A 104.1(8)
C21B C20 C21A 24.9(7)
C19B C20 C19A 4.2(6)
C21B C20 C19A 125.9(10)
C21A C20 C19A 104.1(7)
C19A N1A C15A 109.1(7)
C16A C15A N1A 115.8(7)
C15A C16A C17A 125.3(11)
C18A C17A C16A 111.5(10)
N1A C19A C20 98.2(7)
C22A C21A C20 122.3(12)
C15B N1B C19B 112.4(7)
N1B C15B C16B 100.5(7)
C17B C16B C15B 99.1(9)
C16B C17B C18B 97.1(11)
C20 C19B N1B 120.2(7)
C22B C21B C20 127.4(19)

loop_
_geom_bond_atom_site_label_1
_geom_bond_atom_site_label_2
_geom_bond_distance
O1 C3 1.241(3)
O2 C3 1.272(3)
C3 C4 1.521(3)
C4 C5 1.518(4)
C4 C12 1.560(4)
C4 H4 0.9800
C5 C6 1.521(5)
C5 H5A 0.9700
C5 H5B 0.9700
C6 C7 1.547(5)
C6 H6A 0.9700
C6 H6B 0.9700
C7 C11 1.523(5)
C7 C8 1.525(4)
C7 C12 1.579(4)
C8 O10 1.197(4)
C8 O9 1.300(4)
O9 H9 0.8200
C11 H11A 0.9600
C11 H11B 0.9600
C11 H11C 0.9600
C12 C13 1.527(4)
C12 C14 1.529(5)
C13 H13A 0.9600
C13 H13B 0.9600
C13 H13C 0.9600
C14 H14A 0.9600
C14 H14B 0.9600
C14 H14C 0.9600
C20 C19B 1.291(13)
C20 C21B 1.557(19)
C20 C21A 1.576(13)
C20 C19A 1.698(12)
N1A C19A 1.279(11)
N1A C15A 1.790(11)
C15A C16A 1.105(12)
C16A C17A 1.686(17)
C17A C18A 1.425(17)
C21A C22A 1.246(19)
N1B C15B 1.229(10)
N1B C19B 1.706(12)
C15B C16B 1.899(15)
C16B C17B 1.487(16)
C17B C18B 1.50(2)
C21B C22B 1.22(2)

loop_
_geom_hbond_atom_site_label_D
_geom_hbond_atom_site_label_H
_geom_hbond_atom_site_label_A
_geom_hbond_distance_DH
_geom_hbond_distance_HA
_geom_hbond_distance_DA
_geom_hbond_angle_DHA
_geom_hbond_site_symmetry_A
O9 H9 O2 0.82 1.80 2.614(3) 176.9 3
